data_4519499
loop_
_publ_author_name
'Abdel Rahman Al Ahmad'
'Thierry Maris'
'James D. Wuest'

_publ_contact_author_id_orcid 0000-0001-9731-4046
_publ_section_title
;
 ArOCF3, ArOCHF2, ArOCH2F, and ArOCH3: What the F Does to Control the
 Crystallization of Riluzole and Analogous Fluoromethyl Ethers
;
_journal_name_full 'Crystal growth & Design'
_journal_page_first 6408
_journal_page_last 6420
_journal_paper_doi 10.1021/acs.cgd.5c00831
_journal_volume 25
_journal_year 2025
_chemical_formula_moiety 'C8 H8 N2 O S'
_chemical_formula_sum 'C8 H8 N2 O S'
_chemical_formula_weight 180.22
_chemical_name_systematic 6-methoxy-1,3-benzothiazol-2-amine
_space_group_crystal_system orthorhombic
_space_group_IT_number 61
_space_group_name_Hall '-P 2ac 2ab'
_space_group_name_H-M_alt 'P b c a'
_atom_sites_solution_hydrogens difmap
_atom_sites_solution_primary dual
_audit_contact_author_email thierry.maris@umontreal.ca
_audit_contact_author_name 'Thierry Maris'
_audit_contact_author_phone '+1 514 340 4711 2579'
_audit_creation_date 2024-11-26
_cell_angle_alpha 90
_cell_angle_beta 90
_cell_angle_gamma 90
_cell_formula_units_Z 8
_cell_length_a 15.1046(6)
_cell_length_b 6.7053(2)
_cell_length_c 16.6877(6)
_cell_measurement_reflns_used 9911
_cell_measurement_temperature 150
_cell_measurement_theta_max 54.720
_cell_measurement_theta_min 4.612
_cell_volume 1690.14(10)
_computing_cell_refinement
;
SAINT (2020) V8.40B; Integration Software for Single Crystal Data.
Bruker AXS Inc., Madison, WI 53719-1173.
;
_computing_data_collection
;
APEX 3 (2019) Bruker AXS Inc., Madison, WI 53719-1173.
;
_computing_data_reduction
;
SAINT (2020) V8.40B; Integration Software for Single Crystal Data.
Bruker AXS Inc., Madison, WI 53719-1173.
;
_computing_molecular_graphics 'Olex2 1.3 (Dolomanov et al., 2009)'
_computing_publication_material 'Olex2 1.3 (Dolomanov et al., 2009)'
_computing_structure_refinement 'XL  (Sheldrick, 2008)'
_computing_structure_solution 'SHELXT 2018/2 (Sheldrick, 2018)'
_diffrn_ambient_temperature 150
_diffrn_detector 'CMOS Area detector'
_diffrn_detector_area_resol_mean 10.42
_diffrn_detector_type 'Bruker CMOS Photon III '
_diffrn_measured_fraction_theta_full 0.994
_diffrn_measured_fraction_theta_max 0.994
_diffrn_measurement_device 'k-geometry diffractometer'
_diffrn_measurement_device_type 'Bruker Venture Metaljet'
_diffrn_measurement_method '\w and \f scans'
_diffrn_radiation_collimation 'Focusing mirrors'
_diffrn_radiation_monochromator 'Helios MX Mirror Optics'
_diffrn_radiation_probe x-ray
_diffrn_radiation_type 'Ga K\a'
_diffrn_radiation_wavelength 1.34139
_diffrn_reflns_av_R_equivalents 0.0480
_diffrn_reflns_av_unetI/netI 0.0329
_diffrn_reflns_Laue_measured_fraction_full 0.994
_diffrn_reflns_Laue_measured_fraction_max 0.994
_diffrn_reflns_limit_h_max 18
_diffrn_reflns_limit_h_min -18
_diffrn_reflns_limit_k_max 8
_diffrn_reflns_limit_k_min -8
_diffrn_reflns_limit_l_max 20
_diffrn_reflns_limit_l_min -19
_diffrn_reflns_number 13058
_diffrn_reflns_point_group_measured_fraction_full 0.994
_diffrn_reflns_point_group_measured_fraction_max 0.994
_diffrn_reflns_theta_full 53.594
_diffrn_reflns_theta_max 54.816
_diffrn_reflns_theta_min 4.611
_diffrn_source 'Metal Jet'
_diffrn_source_current 2.86
_diffrn_source_power 0.1993706
_diffrn_source_target Ga
_diffrn_source_type 'Gallium Liquid Metal Jet Source'
_diffrn_source_voltage 69.71
_exptl_absorpt_coefficient_mu 1.973
_exptl_absorpt_correction_T_max 0.7508
_exptl_absorpt_correction_T_min 0.4506
_exptl_absorpt_correction_type multi-scan
_exptl_absorpt_process_details
;
SADABS-2016/2 (Bruker,2016/2) was used for absorption correction.
wR2(int) was 0.1675 before and 0.0874 after correction.
The Ratio of minimum to maximum transmission is 0.6002.
The \l/2 correction factor is Not present.
;
_exptl_crystal_colour 'clear light colourless'
_exptl_crystal_colour_lustre clear
_exptl_crystal_colour_modifier light
_exptl_crystal_colour_primary colourless
_exptl_crystal_density_diffrn 1.417
_exptl_crystal_description Block
_exptl_crystal_F_000 752
_exptl_crystal_recrystallization_method 'crystallized in EtOAc'
_exptl_crystal_size_max 0.14
_exptl_crystal_size_mid 0.08
_exptl_crystal_size_min 0.08
_refine_diff_density_max 0.277
_refine_diff_density_min -0.440
_refine_diff_density_rms 0.073
_refine_ls_extinction_coef .
_refine_ls_extinction_method none
_refine_ls_goodness_of_fit_ref 1.139
_refine_ls_hydrogen_treatment refall
_refine_ls_matrix_type full
_refine_ls_number_parameters 141
_refine_ls_number_reflns 1594
_refine_ls_number_restraints 0
_refine_ls_restrained_S_all 1.139
_refine_ls_R_factor_all 0.0439
_refine_ls_R_factor_gt 0.0407
_refine_ls_shift/su_max 0.001
_refine_ls_shift/su_mean 0.000
_refine_ls_structure_factor_coef Fsqd
_refine_ls_weighting_details 'w=1/[\s^2^(Fo^2^)+(0.0689P)^2^+0.6820P] where P=(Fo^2^+2Fc^2^)/3'
_refine_ls_weighting_scheme calc
_refine_ls_wR_factor_gt 0.1161
_refine_ls_wR_factor_ref 0.1185
_reflns_Friedel_coverage 0.000
_reflns_Friedel_fraction_full .
_reflns_Friedel_fraction_max .
_reflns_number_gt 1462
_reflns_number_total 1594
_reflns_threshold_expression 'I > 2\s(I)'
_cod_data_source_file 04-1d_TZ_Pbca_jw24681.cif
_cod_data_source_block jw24681
_cod_database_code 4519499

loop_
_space_group_symop_id
_space_group_symop_operation_xyz
1 'x, y, z'
2 '-x+1/2, -y, z+1/2'
3 '-x, y+1/2, -z+1/2'
4 'x+1/2, -y+1/2, -z'
5 '-x, -y, -z'
6 'x-1/2, y, -z-1/2'
7 'x, -y-1/2, z-1/2'
8 '-x-1/2, y-1/2, z'

loop_
_atom_site_label
_atom_site_type_symbol
_atom_site_fract_x
_atom_site_fract_y
_atom_site_fract_z
_atom_site_U_iso_or_equiv
_atom_site_adp_type
_atom_site_occupancy
_atom_site_site_symmetry_order
_atom_site_calc_flag
_atom_site_refinement_flags_posn
_atom_site_refinement_flags_adp
_atom_site_refinement_flags_occupancy
_atom_site_disorder_assembly
_atom_site_disorder_group
S1 S 0.67054(3) 0.78241(7) 0.37058(3) 0.0311(2) Uani 1 1 d . . . . .
O1 O 0.68040(8) 0.45007(19) 0.09136(7) 0.0299(3) Uani 1 1 d . . . . .
N1 N 0.56170(10) 0.4921(2) 0.40563(8) 0.0273(4) Uani 1 1 d . . . . .
N2 N 0.58819(13) 0.7122(3) 0.51178(10) 0.0375(4) Uani 1 1 d . . . . .
H2A H 0.6208(16) 0.807(4) 0.5327(14) 0.041(6) Uiso 1 1 d . . . . .
H2B H 0.5515(16) 0.650(4) 0.5412(13) 0.038(6) Uiso 1 1 d . . . . .
C1 C 0.60007(12) 0.6486(3) 0.43622(10) 0.0279(4) Uani 1 1 d . . . . .
C2 C 0.64617(12) 0.6087(3) 0.29591(10) 0.0253(4) Uani 1 1 d . . . . .
C3 C 0.58750(11) 0.4652(3) 0.32624(10) 0.0240(4) Uani 1 1 d . . . . .
C4 C 0.56024(13) 0.3106(3) 0.27627(11) 0.0278(4) Uani 1 1 d . . . . .
H4 H 0.5248(16) 0.213(4) 0.2987(13) 0.044(7) Uiso 1 1 d . . . . .
C5 C 0.58987(12) 0.3019(3) 0.19756(11) 0.0272(4) Uani 1 1 d . . . . .
H5 H 0.5725(13) 0.195(3) 0.1638(12) 0.023(5) Uiso 1 1 d . . . . .
C6 C 0.64719(12) 0.4483(3) 0.16873(10) 0.0250(4) Uani 1 1 d . . . . .
C7 C 0.67646(11) 0.6032(3) 0.21739(11) 0.0262(4) Uani 1 1 d . . . . .
H7 H 0.7171(14) 0.704(3) 0.1951(12) 0.031(5) Uiso 1 1 d . . . . .
C8 C 0.65249(16) 0.2929(3) 0.03880(12) 0.0352(5) Uani 1 1 d . . . . .
H8A H 0.6844(13) 0.329(3) -0.0118(13) 0.029(5) Uiso 1 1 d . . . . .
H8B H 0.5820(14) 0.310(3) 0.0338(12) 0.029(5) Uiso 1 1 d . . . . .
H8C H 0.6723(12) 0.152(3) 0.0625(12) 0.025(5) Uiso 1 1 d . . . . .

loop_
_atom_site_aniso_label
_atom_site_aniso_U_11
_atom_site_aniso_U_22
_atom_site_aniso_U_33
_atom_site_aniso_U_23
_atom_site_aniso_U_13
_atom_site_aniso_U_12
S1 0.0384(4) 0.0290(3) 0.0260(3) -0.00188(16) 0.00110(18) -0.01238(18)
O1 0.0359(7) 0.0290(7) 0.0246(7) -0.0009(5) 0.0053(5) -0.0002(5)
N1 0.0331(8) 0.0269(8) 0.0220(7) 0.0022(6) -0.0017(6) -0.0053(6)
N2 0.0488(11) 0.0390(10) 0.0248(8) -0.0044(7) 0.0019(8) -0.0188(8)
C1 0.0322(10) 0.0269(9) 0.0247(9) 0.0032(7) -0.0025(7) -0.0045(7)
C2 0.0272(9) 0.0224(9) 0.0263(9) 0.0016(7) -0.0041(7) -0.0011(7)
C3 0.0257(9) 0.0239(9) 0.0224(8) 0.0039(6) -0.0031(7) -0.0012(6)
C4 0.0307(10) 0.0253(9) 0.0275(9) 0.0019(7) -0.0004(7) -0.0062(7)
C5 0.0299(10) 0.0243(9) 0.0275(9) -0.0010(7) -0.0018(8) -0.0011(7)
C6 0.0264(9) 0.0256(9) 0.0229(9) 0.0016(7) 0.0002(7) 0.0049(7)
C7 0.0262(9) 0.0254(9) 0.0269(9) 0.0025(7) 0.0008(7) -0.0023(7)
C8 0.0462(12) 0.0328(11) 0.0266(10) -0.0056(8) 0.0060(9) 0.0007(9)

loop_
_atom_type_symbol
_atom_type_description
_atom_type_scat_dispersion_real
_atom_type_scat_dispersion_imag
_atom_type_scat_source
C C 0.0137 0.0067 'International Tables Vol C Tables 4.2.6.8 and 6.1.1.4'
H H 0.0000 0.0000 'International Tables Vol C Tables 4.2.6.8 and 6.1.1.4'
N N 0.0241 0.0134 'International Tables Vol C Tables 4.2.6.8 and 6.1.1.4'
O O 0.0389 0.0241 'International Tables Vol C Tables 4.2.6.8 and 6.1.1.4'
S S 0.2925 0.4295 'International Tables Vol C Tables 4.2.6.8 and 6.1.1.4'

loop_
_geom_angle_atom_site_label_1
_geom_angle_atom_site_label_2
_geom_angle_atom_site_label_3
_geom_angle
_geom_angle_site_symmetry_1
_geom_angle_site_symmetry_3
C2 S1 C1 88.66(9) . .
C6 O1 C8 117.21(14) . .
C1 N1 C3 110.64(15) . .
H2A N2 H2B 120(2) . .
C1 N2 H2A 121.9(15) . .
C1 N2 H2B 118.1(15) . .
N1 C1 S1 115.66(13) . .
N1 C1 N2 124.35(17) . .
N2 C1 S1 119.99(15) . .
C3 C2 S1 109.48(13) . .
C7 C2 S1 128.48(14) . .
C7 C2 C3 122.03(16) . .
N1 C3 C2 115.54(15) . .
C4 C3 N1 125.69(16) . .
C4 C3 C2 118.77(16) . .
C3 C4 H4 117.0(14) . .
C5 C4 C3 120.18(17) . .
C5 C4 H4 122.7(14) . .
C4 C5 H5 120.3(12) . .
C4 C5 C6 119.76(17) . .
C6 C5 H5 119.9(12) . .
O1 C6 C5 123.52(16) . .
O1 C6 C7 115.02(15) . .
C7 C6 C5 121.45(16) . .
C2 C7 C6 117.80(16) . .
C2 C7 H7 122.9(12) . .
C6 C7 H7 119.3(12) . .
O1 C8 H8A 101.4(12) . .
O1 C8 H8B 105.1(11) . .
O1 C8 H8C 110.0(11) . .
H8A C8 H8B 112.7(16) . .
H8A C8 H8C 112.9(16) . .
H8B C8 H8C 113.7(15) . .

loop_
_geom_bond_atom_site_label_1
_geom_bond_atom_site_label_2
_geom_bond_distance
_geom_bond_site_symmetry_2
S1 C1 1.7714(18) .
S1 C2 1.7450(18) .
O1 C6 1.385(2) .
O1 C8 1.435(2) .
N1 C1 1.303(2) .
N1 C3 1.393(2) .
N2 H2A 0.88(3) .
N2 H2B 0.85(2) .
N2 C1 1.343(2) .
C2 C3 1.403(2) .
C2 C7 1.388(2) .
C3 C4 1.392(2) .
C4 H4 0.92(2) .
C4 C5 1.389(3) .
C5 H5 0.95(2) .
C5 C6 1.395(3) .
C6 C7 1.390(2) .
C7 H7 0.98(2) .
C8 H8A 1.00(2) .
C8 H8B 1.07(2) .
C8 H8C 1.07(2) .

loop_
_geom_hbond_atom_site_label_D
_geom_hbond_atom_site_label_H
_geom_hbond_atom_site_label_A
_geom_hbond_distance_DH
_geom_hbond_distance_HA
_geom_hbond_distance_DA
_geom_hbond_angle_DHA
_geom_hbond_site_symmetry_A
_geom_hbond_publ_flag
N2 H2A O1 0.88(3) 2.10(3) 2.972(2) 171(2) 7_576 yes
N2 H2B N1 0.85(2) 2.15(3) 2.984(2) 167(2) 5_666 yes
C8 H8C O1 1.07(2) 2.649(19) 3.525(3) 139.1(13) 8_755 yes

loop_
_geom_torsion_atom_site_label_1
_geom_torsion_atom_site_label_2
_geom_torsion_atom_site_label_3
_geom_torsion_atom_site_label_4
_geom_torsion
_geom_torsion_site_symmetry_1
_geom_torsion_site_symmetry_2
_geom_torsion_site_symmetry_3
_geom_torsion_site_symmetry_4
S1 C2 C3 N1 0.6(2) . . . .
S1 C2 C3 C4 -179.28(13) . . . .
S1 C2 C7 C6 -179.87(14) . . . .
O1 C6 C7 C2 -179.42(15) . . . .
N1 C3 C4 C5 179.10(17) . . . .
C1 S1 C2 C3 -0.05(14) . . . .
C1 S1 C2 C7 179.45(18) . . . .
C1 N1 C3 C2 -1.1(2) . . . .
C1 N1 C3 C4 178.84(17) . . . .
C2 S1 C1 N1 -0.58(15) . . . .
C2 S1 C1 N2 -179.66(18) . . . .
C2 C3 C4 C5 -1.0(3) . . . .
C3 N1 C1 S1 1.0(2) . . . .
C3 N1 C1 N2 -179.94(18) . . . .
C3 C2 C7 C6 -0.4(3) . . . .
C3 C4 C5 C6 0.1(3) . . . .
C4 C5 C6 O1 179.49(16) . . . .
C4 C5 C6 C7 0.7(3) . . . .
C5 C6 C7 C2 -0.5(3) . . . .
C7 C2 C3 N1 -178.91(16) . . . .
C7 C2 C3 C4 1.2(3) . . . .
C8 O1 C6 C5 0.9(3) . . . .
C8 O1 C6 C7 179.76(16) . . . .

_cod_database_fobs_code 4519499
